data_4003140
loop_
_publ_author_name
'Bai, Zhiyong'
'Hu, Chun-Li'
'Liu, Lehui'
'Zhang, Lizhen'
'Huang, Yisheng'
'Yuan, Feifei'
'Lin, Zhoubin'

_publ_section_title
;
 KMg(H2O)PO4: A Deep-Ultraviolet Transparent Nonlinear Optical Material
 Derived from KTiOPO4
;
_journal_issue 22
_journal_name_full 'Chemistry of Materials'
_journal_page_first 9540
_journal_paper_doi 10.1021/acs.chemmater.9b03950
_journal_volume 31
_journal_year 2019
_chemical_formula_moiety '0.5(H4 K2 Mg2 O10 P2)'
_chemical_formula_sum 'H2 K Mg O5 P'
_chemical_formula_weight 176.40
_space_group_crystal_system orthorhombic
_space_group_IT_number 31
_space_group_name_Hall 'P 2ac -2'
_space_group_name_H-M_alt 'P m n 21'
_atom_sites_solution_hydrogens difmap
_atom_sites_solution_primary dual
_audit_creation_date 2019-07-18
_audit_creation_method
;
Olex2 1.2
(compiled 2018.05.29 svn.r3508 for OlexSys, GUI svn.r5506)
;
_cell_angle_alpha 90
_cell_angle_beta 90
_cell_angle_gamma 90
_cell_formula_units_Z 2
_cell_length_a 5.56720(10)
_cell_length_b 8.2191(2)
_cell_length_c 4.78410(10)
_cell_measurement_reflns_used 4187
_cell_measurement_temperature 224(8)
_cell_measurement_theta_max 60.1910
_cell_measurement_theta_min 7.9830
_cell_volume 218.908(8)
_computing_cell_refinement 'CrysAlisPro 1.171.40.14a (Rigaku OD, 2018)'
_computing_data_collection 'CrysAlisPro 1.171.40.14a (Rigaku OD, 2018)'
_computing_data_reduction 'CrysAlisPro 1.171.40.14a (Rigaku OD, 2018)'
_computing_molecular_graphics 'Olex2 (Dolomanov et al., 2009)'
_computing_publication_material 'Olex2 (Dolomanov et al., 2009)'
_computing_structure_refinement 'ShelXL (Sheldrick, 2015)'
_computing_structure_solution 'ShelXT (Sheldrick, 2015)'
_diffrn_ambient_environment N~2~
_diffrn_ambient_temperature 224(8)
_diffrn_detector 'CCD plate'
_diffrn_detector_type HyPix
_diffrn_measured_fraction_theta_full 1.000
_diffrn_measured_fraction_theta_max 0.987
_diffrn_measurement_details
;
List of Runs (angles in degrees, time in seconds):

  # Type    Start    End  Width  t~exp~   \w     \q     \k     \f   Frames
--------------------------------------------------------------------------
  1  \w     89.00 114.00   0.50    0.10    --   72.34 108.00  56.00   50
  2  \w      1.00  78.00   0.50    0.10    --   72.34-108.00 -40.00  154
  3  \w   -117.00 -92.00   0.50    0.10    --  -74.84-108.00 -40.00   50
  4  \w   -102.00 -16.00   0.50    0.10    --  -74.84 108.00  56.00  172
  5  \w    -14.00  11.00   0.50    0.10    --   -1.25 -99.00  30.00   50
  6  \w    -30.00  14.00   0.50    0.10    --   -1.25 -77.00   0.00   88
  7  \w    -14.00  31.00   0.50    0.10    --   -1.25 -99.00 -60.00   90
  8  \w     -6.00  20.00   0.50    0.10    --   -1.25 -99.00  60.00   52
  9  \w    -71.00 -45.00   0.50    0.10    --   -1.25 -77.00   0.00   52
 10  \w     -7.00  28.00   0.50    0.10    --   -1.25 -99.00 150.00   70
 11  \w    -72.00 -25.00   0.50    0.10    --   -1.25 -38.00 -90.00   94
 12  \w      5.00  32.00   0.50    0.10    --   -1.25 -99.00-180.00   54
 13  \w     49.00  97.00   0.50    0.10    --   72.34  77.00 -90.00   96
 14  \w     49.00  84.00   0.50    0.10    --   72.34  77.00 -30.00   70
 15  \w    109.00 135.00   0.50    0.10    --   72.34  77.00 -30.00   52
 16  \w     81.00 141.00   0.50    0.10    --   72.34 125.00-180.00  120
 17  \w     56.00  95.00   0.50    0.10    --   72.34  57.00  60.00   78
 18  \w     50.00  79.00   0.50    0.10    --   72.34  77.00 150.00   58
 19  \w     56.00  84.00   0.50    0.10    --   72.34  57.00  90.00   56
 20  \w      1.00  44.00   0.50    0.10    --   72.34 -99.00-120.00   86
 21  \w     58.00  83.00   0.50    0.10    --   72.34  38.00-120.00   50
 22  \w     53.00  79.00   0.50    0.10    --   72.34 -99.00-120.00   52
 23  \w     59.00  93.00   0.50    0.10    --   72.34  57.00-120.00   68
 24  \w     51.00 143.00   0.50    0.10    --   72.34  77.00  90.00  184
 25  \w   -105.00 -53.00   0.50    0.10    --  -74.84 -77.00   0.00  104
 26  \w    -96.00 -60.00   0.50    0.10    --  -74.84 -38.00  30.00   72
 27  \w    -81.00 -56.00   0.50    0.10    --  -74.84 -77.00-150.00   50
 28  \w   -147.00-100.00   0.50    0.10    --  -74.84-125.00-120.00   94
 29  \w    -85.00 -53.00   0.50    0.10    --  -74.84 -77.00-180.00   64
 30  \w   -137.00-112.00   0.50    0.10    --  -74.84 -77.00-150.00   50
 31  \w   -144.00 -79.00   0.50    0.10    --  -74.84-125.00  30.00  130
 32  \w    -94.00 -51.00   0.50    0.10    --  -74.84 -77.00 120.00   86
 33  \w    -99.00 -53.00   0.50    0.10    --  -74.84 -77.00 150.00   92
 34  \w   -139.00 -53.00   0.50    0.10    --  -74.84 -77.00 -30.00  172
 35  \w   -143.00-117.00   0.50    0.10    --  -74.84 -77.00 120.00   52
 36  \w    -87.00 -53.00   0.50    0.10    --  -74.84 -77.00-120.00   68
 37  \w    -88.00 -59.00   0.50    0.10    --  -74.84 -46.00 143.64   58
 38  \w    -78.00 -51.00   0.50    0.10    --  -74.84 -77.00  60.00   54
 39  \w   -147.00 -99.00   0.50    0.10    --  -74.84 -46.00 143.64   96
 40  \w    -92.00 -63.00   0.50    0.10    --  -74.84 -38.00-120.00   58
 41  \w   -122.00 -60.00   0.50    0.10    --  -74.84 -45.00-129.22  124
 42  \w    -85.00  -1.00   0.50    0.10    --  -74.84  38.00  60.00  168
 43  \w   -134.00-108.00   0.50    0.10    --  -74.84 -77.00  60.00   52
 44  \w    -91.00  -5.00   0.50    0.10    --  -74.84  57.00-120.00  172
 45  \w    -87.00 -52.00   0.50    0.10    --  -74.84 -77.00  30.00   70
;
_diffrn_measurement_device 'four-circle diffractometer'
_diffrn_measurement_device_type 'ROD, Synergy Custom system, HyPix'
_diffrn_measurement_method '\w scans'
_diffrn_orient_matrix_type 'CrysAlisPro convention (1999,Acta A55,543-557)'
_diffrn_orient_matrix_UB_11 0.0183893000
_diffrn_orient_matrix_UB_12 -0.1569317000
_diffrn_orient_matrix_UB_13 -0.0721068000
_diffrn_orient_matrix_UB_21 -0.2304032000
_diffrn_orient_matrix_UB_22 -0.0232834000
_diffrn_orient_matrix_UB_23 0.0696801000
_diffrn_orient_matrix_UB_31 -0.0666253000
_diffrn_orient_matrix_UB_32 0.0369929000
_diffrn_orient_matrix_UB_33 -0.2614211000
_diffrn_radiation_monochromator mirror
_diffrn_radiation_probe x-ray
_diffrn_radiation_type GaK\a
_diffrn_radiation_wavelength 1.3405
_diffrn_reflns_av_R_equivalents 0.0517
_diffrn_reflns_av_unetI/netI 0.0226
_diffrn_reflns_Laue_measured_fraction_full 1.000
_diffrn_reflns_Laue_measured_fraction_max 0.987
_diffrn_reflns_limit_h_max 7
_diffrn_reflns_limit_h_min -7
_diffrn_reflns_limit_k_max 10
_diffrn_reflns_limit_k_min -10
_diffrn_reflns_limit_l_max 6
_diffrn_reflns_limit_l_min -6
_diffrn_reflns_number 4271
_diffrn_reflns_point_group_measured_fraction_full 0.989
_diffrn_reflns_point_group_measured_fraction_max 0.969
_diffrn_reflns_theta_full 53.543
_diffrn_reflns_theta_max 60.275
_diffrn_reflns_theta_min 4.678
_diffrn_source 'micro-focus metaljet'
_exptl_absorpt_coefficient_mu 9.786
_exptl_absorpt_correction_T_max 1.00000
_exptl_absorpt_correction_T_min 0.62651
_exptl_absorpt_correction_type multi-scan
_exptl_absorpt_process_details
;
CrysAlisPro 1.171.40.14a (Rigaku Oxford Diffraction, 2018)
Empirical absorption correction using spherical harmonics,
 implemented in SCALE3 ABSPACK scaling algorithm.
;
_exptl_crystal_colour colourless
_exptl_crystal_density_diffrn 2.676
_exptl_crystal_description prism
_exptl_crystal_F_000 176
_exptl_crystal_size_max 0.1
_exptl_crystal_size_mid 0.1
_exptl_crystal_size_min 0.06
_refine_diff_density_max 0.399
_refine_diff_density_min -0.314
_refine_diff_density_rms 0.074
_refine_ls_abs_structure_details
;
 Flack x determined using 230 quotients [(I+)-(I-)]/[(I+)+(I-)]
 (Parsons, Flack and Wagner, Acta Cryst. B69 (2013) 249-259).
;
_refine_ls_abs_structure_Flack 0.029(12)
_refine_ls_extinction_coef 0.022(3)
_refine_ls_extinction_expression Fc^*^=kFc[1+0.001xFc^2^\l^3^/sin(2\q)]^-1/4^
_refine_ls_extinction_method 'SHELXL-2017/1 (Sheldrick 2017)'
_refine_ls_goodness_of_fit_ref 1.019
_refine_ls_hydrogen_treatment refxyz
_refine_ls_matrix_type full
_refine_ls_number_parameters 50
_refine_ls_number_reflns 535
_refine_ls_number_restraints 1
_refine_ls_restrained_S_all 1.018
_refine_ls_R_factor_all 0.0184
_refine_ls_R_factor_gt 0.0183
_refine_ls_shift/su_max 0.000
_refine_ls_shift/su_mean 0.000
_refine_ls_structure_factor_coef Fsqd
_refine_ls_weighting_details 'w=1/[\s^2^(Fo^2^)+(0.0370P)^2^+0.0200P] where P=(Fo^2^+2Fc^2^)/3'
_refine_ls_weighting_scheme calc
_refine_ls_wR_factor_gt 0.0459
_refine_ls_wR_factor_ref 0.0460
_reflns_Friedel_coverage 0.760
_reflns_Friedel_fraction_full 0.974
_reflns_Friedel_fraction_max 0.947
_reflns_number_gt 532
_reflns_number_total 535
_reflns_threshold_expression 'I > 2\s(I)'
_cod_data_source_file cm9b03950_si_001.cif
_cod_data_source_block x
_cod_depositor_comments 'Adding full bibliography for 4003140.cif.'
_cod_database_code 4003140
_shelx_shelxl_version_number 2017/1
_chemical_oxdiff_formula 'K Mg O P'
_shelx_space_group_comment
;
The symmetry employed for this shelxl refinement is uniquely defined
by the following loop, which should always be used as a source of
symmetry information in preference to the above space-group names.
They are only intended as comments.
;
_reflns_odcompleteness_completeness 100.00
_reflns_odcompleteness_iscentric 1
_reflns_odcompleteness_theta 56.82
_olex2_refinement_description
;
1. Fixed Uiso
 At 1.2 times of:
  All O(H) groups
;
_olex2_submission_special_instructions 'No special instructions were received'
_oxdiff_exptl_absorpt_empirical_details
;
Empirical correction (ABSPACK) includes:
- Absorption correction using spherical harmonics
- Frame scaling
;
_oxdiff_exptl_absorpt_empirical_full_max 7.130
_oxdiff_exptl_absorpt_empirical_full_min 0.275

loop_
_space_group_symop_operation_xyz
'x, y, z'
'-x+1/2, -y, z+1/2'
'x+1/2, -y, z+1/2'
'-x, y, z'

loop_
_atom_site_label
_atom_site_type_symbol
_atom_site_fract_x
_atom_site_fract_y
_atom_site_fract_z
_atom_site_U_iso_or_equiv
_atom_site_adp_type
_atom_site_occupancy
_atom_site_site_symmetry_order
_atom_site_calc_flag
_atom_site_refinement_flags_posn
_atom_site_refinement_flags_adp
_atom_site_refinement_flags_occupancy
K1 K 0.500000 0.46144(8) 0.78905(12) 0.0175(2) Uani 1 2 d S T P
P1 P 0.500000 0.79023(8) 1.34622(16) 0.0075(2) Uani 1 2 d S T P
Mg1 Mg 0.500000 1.01631(12) 0.9132(2) 0.0093(3) Uani 1 2 d S T P
O1 O 0.500000 0.8202(3) 1.6615(5) 0.0120(5) Uani 1 2 d S T P
O2 O 0.500000 0.6093(2) 1.2846(5) 0.0129(5) Uani 1 2 d S T P
O3 O 0.2806(2) 0.87662(16) 1.2084(3) 0.0115(3) Uani 1 1 d . . .
O4 O 0.500000 1.2138(3) 1.2091(5) 0.0137(5) Uani 1 2 d S T P
H4 H 0.394(5) 1.203(3) 1.303(6) 0.016 Uiso 1 1 d R . .

loop_
_atom_site_aniso_label
_atom_site_aniso_U_11
_atom_site_aniso_U_22
_atom_site_aniso_U_33
_atom_site_aniso_U_23
_atom_site_aniso_U_13
_atom_site_aniso_U_12
K1 0.0189(4) 0.0203(4) 0.0133(4) 0.0021(3) 0.000 0.000
P1 0.0089(4) 0.0079(3) 0.0057(4) -0.0001(2) 0.000 0.000
Mg1 0.0106(5) 0.0097(5) 0.0078(5) 0.0002(4) 0.000 0.000
O1 0.0159(10) 0.0130(10) 0.0072(12) -0.0009(8) 0.000 0.000
O2 0.0174(10) 0.0086(9) 0.0128(13) -0.0008(9) 0.000 0.000
O3 0.0106(6) 0.0141(7) 0.0099(8) 0.0013(6) 0.0003(6) 0.0025(5)
O4 0.0117(10) 0.0153(10) 0.0142(12) -0.0004(9) 0.000 0.000

loop_
_atom_type_symbol
_atom_type_description
_atom_type_scat_dispersion_real
_atom_type_scat_dispersion_imag
_atom_type_scat_source
H H 0.0000 0.0000 'International Tables Vol C Tables 4.2.6.8 and 6.1.1.4'
K K 0.3889 0.8524 'International Tables Vol C Tables 4.2.6.8 and 6.1.1.4'
Mg Mg 0.1474 0.1376 'International Tables Vol C Tables 4.2.6.8 and 6.1.1.4'
O O 0.0412 0.0250 'International Tables Vol C Tables 4.2.6.8 and 6.1.1.4'
P P 0.2594 0.3349 'International Tables Vol C Tables 4.2.6.8 and 6.1.1.4'

loop_
_geom_angle_atom_site_label_1
_geom_angle_atom_site_label_2
_geom_angle_atom_site_label_3
_geom_angle
_geom_angle_site_symmetry_1
_geom_angle_site_symmetry_3
P1 K1 P1 121.095(19) 1_554 2_664
P1 K1 P1 106.29(3) 2_564 2_664
P1 K1 P1 121.095(19) 1_554 2_564
P1 K1 Mg1 151.13(3) 1_554 1_545
P1 K1 Mg1 53.164(14) 2_564 1_545
P1 K1 Mg1 53.164(14) 2_664 1_545
O1 K1 P1 26.40(4) 1_554 1_554
O1 K1 P1 126.741(14) 1_554 2_664
O1 K1 P1 126.741(14) 1_554 2_564
O1 K1 Mg1 177.53(5) 1_554 1_545
O1 K1 O3 145.39(4) 1_554 2_564
O1 K1 O3 145.39(4) 1_554 3_564
O2 K1 P1 25.28(4) 2_664 2_664
O2 K1 P1 25.28(4) 2_564 2_564
O2 K1 P1 98.99(4) 2_664 1_554
O2 K1 P1 131.47(4) 2_664 2_564
O2 K1 P1 109.73(3) 1_554 2_564
O2 K1 P1 25.18(5) 1_554 1_554
O2 K1 P1 101.61(3) . 2_664
O2 K1 P1 98.99(4) 2_564 1_554
O2 K1 P1 109.73(3) 1_554 2_664
O2 K1 P1 101.61(3) . 2_564
O2 K1 P1 131.47(4) 2_564 2_664
O2 K1 P1 100.95(5) . 1_554
O2 K1 Mg1 107.92(5) . 1_545
O2 K1 Mg1 78.43(4) 2_664 1_545
O2 K1 Mg1 125.95(6) 1_554 1_545
O2 K1 Mg1 78.43(4) 2_564 1_545
O2 K1 O1 74.55(7) . 1_554
O2 K1 O1 101.46(4) 2_664 1_554
O2 K1 O1 51.58(7) 1_554 1_554
O2 K1 O1 101.46(4) 2_564 1_554
O2 K1 O2 94.89(5) 1_554 2_564
O2 K1 O2 156.39(8) 2_564 2_664
O2 K1 O2 94.89(5) 1_554 2_664
O2 K1 O2 126.13(9) . 1_554
O2 K1 O2 95.74(6) . 2_664
O2 K1 O2 95.74(6) . 2_564
O2 K1 O3 107.36(5) 2_664 2_564
O2 K1 O3 120.11(5) . 3_564
O2 K1 O3 106.37(5) 1_554 3_564
O2 K1 O3 49.16(5) 2_664 3_564
O2 K1 O3 49.16(5) 2_564 2_564
O2 K1 O3 120.11(5) . 2_564
O2 K1 O3 107.36(5) 2_564 3_564
O2 K1 O3 106.37(5) 1_554 2_564
O2 K1 O4 161.37(8) 1_554 1_545
O2 K1 O4 81.94(4) 2_664 1_545
O2 K1 O4 81.94(4) 2_564 1_545
O2 K1 O4 72.50(7) . 1_545
O3 K1 P1 83.35(3) 3_564 2_564
O3 K1 P1 26.57(3) 2_564 2_564
O3 K1 P1 127.37(3) 2_564 1_554
O3 K1 P1 26.57(3) 3_564 2_664
O3 K1 P1 83.35(3) 2_564 2_664
O3 K1 P1 127.37(3) 3_564 1_554
O3 K1 Mg1 33.39(3) 2_564 1_545
O3 K1 Mg1 33.39(3) 3_564 1_545
O3 K1 O3 58.22(5) 2_564 3_564
O4 K1 P1 61.42(3) 1_545 2_664
O4 K1 P1 173.46(6) 1_545 1_554
O4 K1 P1 61.42(3) 1_545 2_564
O4 K1 Mg1 35.42(5) 1_545 1_545
O4 K1 O1 147.05(7) 1_545 1_554
O4 K1 O3 57.91(5) 1_545 3_564
O4 K1 O3 57.91(5) 1_545 2_564
K1 P1 K1 65.200(12) 1_556 2_565
K1 P1 K1 61.410(12) 2_565 .
K1 P1 K1 106.29(3) 2_565 2_665
K1 P1 K1 65.200(12) 1_556 2_665
K1 P1 K1 82.70(2) 1_556 .
K1 P1 K1 61.410(12) 2_665 .
Mg1 P1 K1 169.99(4) . 1_556
Mg1 P1 K1 109.79(2) . 2_565
Mg1 P1 K1 87.28(3) . .
Mg1 P1 K1 109.79(2) . 2_665
O1 P1 K1 99.98(6) . 2_565
O1 P1 K1 61.18(9) . 1_556
O1 P1 K1 143.88(9) . .
O1 P1 K1 99.98(6) . 2_665
O1 P1 Mg1 128.84(10) . .
O1 P1 O3 110.12(8) . 4_655
O1 P1 O3 110.12(8) . .
O2 P1 K1 53.234(14) . 2_665
O2 P1 K1 33.39(9) . .
O2 P1 K1 53.234(14) . 2_565
O2 P1 K1 49.31(9) . 1_556
O2 P1 Mg1 120.67(10) . .
O2 P1 O1 110.49(13) . .
O2 P1 O3 111.37(8) . 4_655
O2 P1 O3 111.37(8) . .
O3 P1 K1 91.56(6) . .
O3 P1 K1 149.82(7) . 2_665
O3 P1 K1 128.26(6) . 1_556
O3 P1 K1 67.08(5) 4_655 2_665
O3 P1 K1 128.26(5) 4_655 1_556
O3 P1 K1 149.82(7) 4_655 2_565
O3 P1 K1 67.08(5) . 2_565
O3 P1 K1 91.56(6) 4_655 .
O3 P1 Mg1 51.77(6) 4_655 .
O3 P1 Mg1 51.77(6) . .
O3 P1 O3 103.16(11) . 4_655
P1 Mg1 K1 141.11(4) . 1_565
P1 Mg1 Mg1 115.80(3) . 2_574
P1 Mg1 Mg1 57.825(18) . 2_675
P1 Mg1 Mg1 57.825(18) . 2_575
P1 Mg1 Mg1 115.80(3) . 2_674
Mg1 Mg1 K1 100.14(3) 2_575 1_565
Mg1 Mg1 K1 100.14(3) 2_675 1_565
Mg1 Mg1 K1 88.15(3) 2_574 1_565
Mg1 Mg1 K1 88.15(3) 2_674 1_565
Mg1 Mg1 Mg1 171.65(6) 2_675 2_574
Mg1 Mg1 Mg1 81.086(4) 2_675 2_674
Mg1 Mg1 Mg1 98.299(5) 2_675 2_575
Mg1 Mg1 Mg1 98.299(5) 2_574 2_674
Mg1 Mg1 Mg1 171.65(6) 2_575 2_674
Mg1 Mg1 Mg1 81.086(4) 2_575 2_574
O1 Mg1 K1 134.01(8) 1_554 1_565
O1 Mg1 P1 84.87(7) 1_554 .
O1 Mg1 Mg1 109.31(5) 1_554 2_675
O1 Mg1 Mg1 109.31(5) 1_554 2_575
O1 Mg1 Mg1 63.42(4) 1_554 2_574
O1 Mg1 Mg1 63.42(4) 1_554 2_674
O1 Mg1 O3 88.05(7) 1_554 .
O1 Mg1 O3 93.33(7) 1_554 3_574
O1 Mg1 O3 88.05(7) 1_554 4_655
O1 Mg1 O3 93.33(7) 1_554 2_574
O1 Mg1 O4 175.68(11) 1_554 .
O3 Mg1 K1 59.86(4) 2_574 1_565
O3 Mg1 K1 59.86(4) 3_574 1_565
O3 Mg1 K1 128.33(5) . 1_565
O3 Mg1 K1 128.33(5) 4_655 1_565
O3 Mg1 P1 130.14(5) 3_574 .
O3 Mg1 P1 130.14(5) 2_574 .
O3 Mg1 P1 33.97(4) . .
O3 Mg1 P1 33.97(4) 4_655 .
O3 Mg1 Mg1 30.84(4) 2_574 2_574
O3 Mg1 Mg1 28.54(4) . 2_575
O3 Mg1 Mg1 143.34(6) . 2_674
O3 Mg1 Mg1 76.40(5) 3_574 2_675
O3 Mg1 Mg1 157.13(7) 2_574 2_675
O3 Mg1 Mg1 30.84(4) 3_574 2_674
O3 Mg1 Mg1 87.98(5) . 2_675
O3 Mg1 Mg1 107.33(5) 2_574 2_674
O3 Mg1 Mg1 143.34(6) 4_655 2_574
O3 Mg1 Mg1 87.98(5) 4_655 2_575
O3 Mg1 Mg1 107.33(5) 3_574 2_574
O3 Mg1 Mg1 157.13(7) 3_574 2_575
O3 Mg1 Mg1 76.40(5) 2_574 2_575
O3 Mg1 Mg1 87.65(5) 4_655 2_674
O3 Mg1 Mg1 28.54(4) 4_655 2_675
O3 Mg1 Mg1 87.65(5) . 2_574
O3 Mg1 O3 99.72(9) 3_574 2_574
O3 Mg1 O3 96.23(3) 2_574 .
O3 Mg1 O3 67.75(8) . 4_655
O3 Mg1 O3 163.88(8) 2_574 4_655
O3 Mg1 O3 96.23(3) 3_574 4_655
O3 Mg1 O3 163.88(8) 3_574 .
O3 Mg1 O4 89.46(7) 3_574 .
O3 Mg1 O4 89.46(7) 2_574 .
O4 Mg1 K1 50.31(7) . 1_565
O4 Mg1 P1 90.80(8) . .
O4 Mg1 Mg1 118.82(5) . 2_574
O4 Mg1 Mg1 68.14(5) . 2_575
O4 Mg1 Mg1 118.82(5) . 2_674
O4 Mg1 Mg1 68.14(5) . 2_675
O4 Mg1 O3 88.36(8) . .
O4 Mg1 O3 88.36(8) . 4_655
P1 O1 K1 92.42(10) . 1_556
P1 O1 Mg1 136.03(15) . 1_556
Mg1 O1 K1 131.54(11) 1_556 1_556
K1 O2 K1 85.03(5) . 2_565
K1 O2 K1 156.39(8) 2_565 2_665
K1 O2 K1 84.34(5) 1_556 2_565
K1 O2 K1 126.13(9) . 1_556
K1 O2 K1 85.03(5) . 2_665
K1 O2 K1 84.34(5) 1_556 2_665
P1 O2 K1 101.48(4) . 2_565
P1 O2 K1 101.48(4) . 2_665
P1 O2 K1 105.51(12) . 1_556
P1 O2 K1 128.36(13) . .
P1 O3 K1 86.35(6) . 2_565
P1 O3 Mg1 126.32(10) . 2_575
P1 O3 Mg1 94.26(7) . .
Mg1 O3 K1 86.75(5) 2_575 2_565
Mg1 O3 K1 143.30(7) . 2_565
Mg1 O3 Mg1 120.63(6) 2_575 .
Mg1 O4 K1 94.27(10) . 1_565

loop_
_geom_bond_atom_site_label_1
_geom_bond_atom_site_label_2
_geom_bond_distance
_geom_bond_site_symmetry_2
K1 P1 3.4788(6) 2_664
K1 P1 3.4338(10) 1_554
K1 P1 3.4788(6) 2_564
K1 Mg1 3.7065(12) 1_545
K1 O1 3.011(2) 1_554
K1 O2 2.664(2) .
K1 O2 2.8437(4) 2_564
K1 O2 2.702(2) 1_554
K1 O2 2.8437(4) 2_664
K1 O3 3.2107(14) 3_564
K1 O3 3.2107(14) 2_564
K1 O4 2.860(3) 1_545
P1 Mg1 2.7828(12) .
P1 O1 1.528(2) .
P1 O2 1.516(2) .
P1 O3 1.5593(15) 4_655
P1 O3 1.5593(15) .
Mg1 Mg1 3.67996(15) 2_575
Mg1 Mg1 3.67997(15) 2_674
Mg1 Mg1 3.67996(15) 2_675
Mg1 Mg1 3.67997(15) 2_574
Mg1 O1 2.012(2) 1_554
Mg1 O3 2.1920(16) .
Mg1 O3 2.0431(15) 2_574
Mg1 O3 2.0431(15) 3_574
Mg1 O3 2.1920(16) 4_655
Mg1 O4 2.154(3) .

loop_
_geom_hbond_atom_site_label_D
_geom_hbond_atom_site_label_H
_geom_hbond_atom_site_label_A
_geom_hbond_distance_DH
_geom_hbond_distance_HA
_geom_hbond_distance_DA
_geom_hbond_angle_DHA
_geom_hbond_site_symmetry_A
_geom_hbond_publ_flag
O4 H4 O1 0.75(3) 2.30(3) 2.8069(5) 126(3) 2_574 yes
O4 H4 O3 0.75(3) 2.26(3) 2.949(3) 152(3) 2_575 yes

loop_
_geom_torsion_atom_site_label_1
_geom_torsion_atom_site_label_2
_geom_torsion_atom_site_label_3
_geom_torsion_atom_site_label_4
_geom_torsion
_geom_torsion_site_symmetry_1
_geom_torsion_site_symmetry_4
K1 P1 O1 K1 -54.34(2) 2_665 1_556
K1 P1 O1 K1 0.000(1) . 1_556
K1 P1 O1 K1 54.34(2) 2_565 1_556
K1 P1 O1 Mg1 180.000(1) . 1_556
K1 P1 O1 Mg1 180.000(2) 1_556 1_556
K1 P1 O1 Mg1 125.66(2) 2_665 1_556
K1 P1 O1 Mg1 -125.66(2) 2_565 1_556
K1 P1 O2 K1 87.24(7) 2_665 1_556
K1 P1 O2 K1 -174.48(14) 2_565 2_665
K1 P1 O2 K1 92.76(7) . 2_665
K1 P1 O2 K1 92.76(7) 2_565 .
K1 P1 O2 K1 -92.76(7) 2_665 .
K1 P1 O2 K1 180.000(1) . 1_556
K1 P1 O2 K1 -87.24(7) 2_565 1_556
K1 P1 O2 K1 -87.24(7) 1_556 2_665
K1 P1 O2 K1 180.000(2) 1_556 .
K1 P1 O2 K1 87.24(7) 1_556 2_565
K1 P1 O2 K1 174.48(14) 2_665 2_565
K1 P1 O2 K1 -92.76(7) . 2_565
K1 P1 O3 K1 83.04(11) 2_665 2_565
K1 P1 O3 K1 -24.02(8) 1_556 2_565
K1 P1 O3 K1 57.91(3) . 2_565
K1 P1 O3 Mg1 141.16(8) . 2_575
K1 P1 O3 Mg1 -143.22(7) 2_565 .
K1 P1 O3 Mg1 -85.31(5) . .
K1 P1 O3 Mg1 -60.18(13) 2_665 .
K1 P1 O3 Mg1 166.29(6) 2_665 2_575
K1 P1 O3 Mg1 59.23(12) 1_556 2_575
K1 P1 O3 Mg1 -167.24(5) 1_556 .
K1 P1 O3 Mg1 83.25(9) 2_565 2_575
Mg1 P1 O1 K1 180.000(1) . 1_556
Mg1 P1 O1 Mg1 0.000(2) . 1_556
Mg1 P1 O2 K1 -92.76(7) . 2_565
Mg1 P1 O2 K1 92.76(7) . 2_665
Mg1 P1 O2 K1 0.000(1) . .
Mg1 P1 O2 K1 180.000(0) . 1_556
Mg1 P1 O3 K1 143.22(7) . 2_565
Mg1 P1 O3 Mg1 -133.53(11) . 2_575
O1 P1 O2 K1 87.24(7) . 2_565
O1 P1 O2 K1 180.000(1) . .
O1 P1 O2 K1 0.000(1) . 1_556
O1 P1 O2 K1 -87.24(7) . 2_665
O1 P1 O3 K1 -92.61(9) . 2_565
O1 P1 O3 Mg1 124.17(10) . .
O1 P1 O3 Mg1 -9.36(13) . 2_575
O2 P1 O1 K1 0.000(1) . 1_556
O2 P1 O1 Mg1 180.000(1) . 1_556
O2 P1 O3 K1 30.32(10) . 2_565
O2 P1 O3 Mg1 -112.90(10) . .
O2 P1 O3 Mg1 113.57(12) . 2_575
O3 P1 O1 K1 123.45(7) . 1_556
O3 P1 O1 K1 -123.44(6) 4_655 1_556
O3 P1 O1 Mg1 56.56(7) 4_655 1_556
O3 P1 O1 Mg1 -56.55(7) . 1_556
O3 P1 O2 K1 -35.48(13) . 2_565
O3 P1 O2 K1 -122.72(8) . 1_556
O3 P1 O2 K1 57.28(8) . .
O3 P1 O2 K1 35.48(13) 4_655 2_665
O3 P1 O2 K1 122.72(8) 4_655 1_556
O3 P1 O2 K1 150.04(8) . 2_665
O3 P1 O2 K1 -150.04(8) 4_655 2_565
O3 P1 O2 K1 -57.28(8) 4_655 .
O3 P1 O3 K1 149.88(6) 4_655 2_565
O3 P1 O3 Mg1 6.66(12) 4_655 .
O3 P1 O3 Mg1 -126.87(8) 4_655 2_575
